data_7018853
loop_
_publ_author_name
'Sindhuja, Elangovan'
'Ramesh, Rengan'
'Liu, Yu'

_publ_section_title
;
 Palladium(ii) thiocarboxamide complexes: synthesis, characterisation and
 application to catalytic Suzuki coupling reactions.
;
_journal_issue 17
_journal_name_full 'Dalton transactions (Cambridge, England : 2003)'
_journal_page_first 5351
_journal_page_last 5361
_journal_paper_doi 10.1039/c2dt12243j
_journal_volume 41
_journal_year 2012
_chemical_formula_sum 'C31 H26 Cl N2 P Pd S'
_chemical_formula_weight 631.42
_chemical_name_systematic
;
?
;
_space_group_IT_number 15
_symmetry_cell_setting monoclinic
_symmetry_space_group_name_Hall '-C 2yc'
_symmetry_space_group_name_H-M 'C 1 2/c 1'
_atom_sites_solution_hydrogens geom
_atom_sites_solution_primary direct
_atom_sites_solution_secondary difmap
_audit_creation_method SHELXL-97
_cell_angle_alpha 90.00
_cell_angle_beta 109.5590(10)
_cell_angle_gamma 90.00
_cell_formula_units_Z 8
_cell_length_a 24.5145(4)
_cell_length_b 10.60550(10)
_cell_length_c 23.0862(4)
_cell_measurement_reflns_used 4988
_cell_measurement_temperature 293(2)
_cell_measurement_theta_max 25.0
_cell_measurement_theta_min 1.8
_cell_volume 5655.81(15)
_computing_cell_refinement 'SAINT (Bruker, 2008)'
_computing_data_collection 'APEX II (Bruker, 2008)'
_computing_data_reduction 'SAINT (Bruker, 2008)'
_computing_molecular_graphics 'PLATON (Spek, 2003)'
_computing_publication_material PLATON
_computing_structure_refinement 'SHELXL-97 (Sheldrick, 2008)'
_computing_structure_solution 'SHELXS-97 (Sheldrick, 2008)'
_diffrn_ambient_temperature 293(2)
_diffrn_measured_fraction_theta_full 1.000
_diffrn_measured_fraction_theta_max 1.000
_diffrn_measurement_device_type 'Bruker SMART APEX II CCD area-detector'
_diffrn_measurement_method '\f and \w scans'
_diffrn_radiation_monochromator graphite
_diffrn_radiation_source 'fine-focus sealed tube'
_diffrn_radiation_type MoK\a
_diffrn_radiation_wavelength 0.71073
_diffrn_reflns_av_R_equivalents 0.0387
_diffrn_reflns_av_sigmaI/netI 0.0200
_diffrn_reflns_limit_h_max 29
_diffrn_reflns_limit_h_min -29
_diffrn_reflns_limit_k_max 12
_diffrn_reflns_limit_k_min -12
_diffrn_reflns_limit_l_max 27
_diffrn_reflns_limit_l_min -27
_diffrn_reflns_number 43972
_diffrn_reflns_theta_full 25.00
_diffrn_reflns_theta_max 25.00
_diffrn_reflns_theta_min 1.76
_exptl_absorpt_coefficient_mu 0.904
_exptl_absorpt_correction_T_max 0.9465
_exptl_absorpt_correction_T_min 0.9262
_exptl_absorpt_correction_type multi-scan
_exptl_absorpt_process_details '(SADABS; Bruker, 2008)'
_exptl_crystal_colour yellow
_exptl_crystal_density_diffrn 1.483
_exptl_crystal_density_method 'not measured'
_exptl_crystal_description prism
_exptl_crystal_F_000 2560
_exptl_crystal_size_max 0.07
_exptl_crystal_size_mid 0.06
_exptl_crystal_size_min 0.05
_refine_diff_density_max 0.321
_refine_diff_density_min -0.342
_refine_diff_density_rms 0.050
_refine_ls_extinction_method none
_refine_ls_goodness_of_fit_ref 1.106
_refine_ls_hydrogen_treatment constr
_refine_ls_matrix_type full
_refine_ls_number_parameters 335
_refine_ls_number_reflns 4988
_refine_ls_number_restraints 0
_refine_ls_restrained_S_all 1.106
_refine_ls_R_factor_all 0.0402
_refine_ls_R_factor_gt 0.0306
_refine_ls_shift/su_max 0.001
_refine_ls_shift/su_mean 0.000
_refine_ls_structure_factor_coef Fsqd
_refine_ls_weighting_details 'calc w=1/[\s^2^(Fo^2^)+(0.0248P)^2^+10.0463P] where P=(Fo^2^+2Fc^2^)/3'
_refine_ls_weighting_scheme calc
_refine_ls_wR_factor_gt 0.0698
_refine_ls_wR_factor_ref 0.0750
_reflns_number_gt 4196
_reflns_number_total 4988
_reflns_threshold_expression >2sigma(I)
_cod_data_source_file c2dt12243j.txt
_cod_data_source_block yl110302
_cod_original_cell_volume 5655.81(14)
_cod_original_sg_symbol_H-M C2/c
_cod_database_code 7018853

loop_
_symmetry_equiv_pos_as_xyz
'x, y, z'
'-x, y, -z+1/2'
'x+1/2, y+1/2, z'
'-x+1/2, y+1/2, -z+1/2'
'-x, -y, -z'
'x, -y, z-1/2'
'-x+1/2, -y+1/2, -z'
'x+1/2, -y+1/2, z-1/2'

loop_
_atom_site_label
_atom_site_type_symbol
_atom_site_fract_x
_atom_site_fract_y
_atom_site_fract_z
_atom_site_U_iso_or_equiv
_atom_site_adp_type
_atom_site_occupancy
_atom_site_symmetry_multiplicity
_atom_site_calc_flag
_atom_site_refinement_flags
Pd1 Pd 0.160819(11) 0.59792(2) 0.030031(10) 0.04622(9) Uani 1 1 d .
Cl1 Cl 0.17697(5) 0.39571(8) 0.07272(4) 0.0760(3) Uani 1 1 d .
N1 N 0.18958(11) 0.5486(2) -0.04327(11) 0.0471(6) Uani 1 1 d .
N2 N 0.14281(14) 0.8239(3) -0.13306(13) 0.0694(8) Uani 1 1 d .
P1 P 0.13256(4) 0.66244(8) 0.10894(3) 0.0495(2) Uani 1 1 d .
S1 S 0.14010(4) 0.78612(8) -0.01786(4) 0.0592(2) Uani 1 1 d .
C1 C 0.21749(16) 0.4403(3) -0.04514(16) 0.0623(9) Uani 1 1 d .
H1 H 0.2257 0.3855 -0.0119 0.075 Uiso 1 1 calc R
C2 C 0.23453(17) 0.4070(4) -0.09425(17) 0.0703(10) Uani 1 1 d .
H2 H 0.2541 0.3317 -0.0939 0.084 Uiso 1 1 calc R
C3 C 0.22221(17) 0.4864(4) -0.14330(17) 0.0695(10) Uani 1 1 d .
H3 H 0.2322 0.4648 -0.1775 0.083 Uiso 1 1 calc R
C4 C 0.19499(16) 0.5980(3) -0.14185(16) 0.0631(9) Uani 1 1 d .
H4 H 0.1868 0.6535 -0.1749 0.076 Uiso 1 1 calc R
C5 C 0.17953(14) 0.6286(3) -0.09088(14) 0.0495(7) Uani 1 1 d .
C6 C 0.15329(14) 0.7528(3) -0.08641(14) 0.0523(8) Uani 1 1 d .
C7 C 0.12533(18) 0.9503(4) -0.13642(19) 0.0757(11) Uani 1 1 d .
C8 C 0.1453(2) 1.0376(4) -0.0890(2) 0.0939(14) Uani 1 1 d .
H8 H 0.1701 1.0117 -0.0507 0.113 Uiso 1 1 calc R
C9 C 0.1284(2) 1.1620(4) -0.0983(3) 0.1087(17) Uani 1 1 d .
H9 H 0.1423 1.2182 -0.0657 0.130 Uiso 1 1 calc R
C10 C 0.0926(2) 1.2064(5) -0.1529(3) 0.1007(16) Uani 1 1 d .
C11 C 0.0753(2) 1.1221(6) -0.2002(3) 0.1095(18) Uani 1 1 d .
H11 H 0.0520 1.1502 -0.2387 0.131 Uiso 1 1 calc R
C12 C 0.0912(2) 0.9960(5) -0.1929(2) 0.1059(17) Uani 1 1 d .
H12 H 0.0787 0.9417 -0.2264 0.127 Uiso 1 1 calc R
C13 C 0.0730(3) 1.3430(5) -0.1630(3) 0.145(3) Uani 1 1 d .
H13A H 0.0976 1.3886 -0.1804 0.217 Uiso 1 1 calc R
H13B H 0.0753 1.3803 -0.1243 0.217 Uiso 1 1 calc R
H13C H 0.0338 1.3466 -0.1905 0.217 Uiso 1 1 calc R
C14 C 0.19385(14) 0.6890(3) 0.17874(13) 0.0482(7) Uani 1 1 d .
C15 C 0.24559(15) 0.6284(3) 0.18804(14) 0.0537(8) Uani 1 1 d .
H15 H 0.2494 0.5728 0.1585 0.064 Uiso 1 1 calc R
C16 C 0.29230(16) 0.6496(4) 0.24128(15) 0.0629(9) Uani 1 1 d .
H16 H 0.3270 0.6069 0.2476 0.076 Uiso 1 1 calc R
C17 C 0.28737(18) 0.7333(3) 0.28456(15) 0.0643(10) Uani 1 1 d .
H17 H 0.3191 0.7495 0.3195 0.077 Uiso 1 1 calc R
C18 C 0.2359(2) 0.7927(3) 0.27627(15) 0.0730(11) Uani 1 1 d .
H18 H 0.2326 0.8480 0.3061 0.088 Uiso 1 1 calc R
C19 C 0.18881(17) 0.7715(3) 0.22392(15) 0.0652(9) Uani 1 1 d .
H19 H 0.1539 0.8121 0.2188 0.078 Uiso 1 1 calc R
C20 C 0.08692(15) 0.5469(3) 0.12879(15) 0.0560(8) Uani 1 1 d .
C21 C 0.09540(18) 0.5089(4) 0.18723(17) 0.0722(10) Uani 1 1 d .
H21 H 0.1256 0.5433 0.2194 0.087 Uiso 1 1 calc R
C22 C 0.0595(2) 0.4191(4) 0.1996(2) 0.0924(14) Uani 1 1 d .
H22 H 0.0661 0.3936 0.2399 0.111 Uiso 1 1 calc R
C23 C 0.0149(2) 0.3681(4) 0.1533(2) 0.0933(14) Uani 1 1 d .
H23 H -0.0093 0.3087 0.1618 0.112 Uiso 1 1 calc R
C24 C 0.0062(2) 0.4044(5) 0.0954(2) 0.1110(18) Uani 1 1 d .
H24 H -0.0244 0.3706 0.0635 0.133 Uiso 1 1 calc R
C25 C 0.0424(2) 0.4920(5) 0.08276(19) 0.1054(18) Uani 1 1 d .
H25 H 0.0365 0.5142 0.0421 0.127 Uiso 1 1 calc R
C26 C 0.09355(15) 0.8112(3) 0.09867(14) 0.0577(8) Uani 1 1 d .
C27 C 0.0361(2) 0.8196(5) 0.0927(2) 0.0979(15) Uani 1 1 d .
H27 H 0.0153 0.7472 0.0945 0.118 Uiso 1 1 calc R
C28 C 0.0088(3) 0.9373(6) 0.0838(3) 0.137(2) Uani 1 1 d .
H28 H -0.0303 0.9429 0.0793 0.165 Uiso 1 1 calc R
C29 C 0.0389(3) 1.0423(6) 0.0817(3) 0.124(2) Uani 1 1 d .
H29 H 0.0203 1.1201 0.0763 0.149 Uiso 1 1 calc R
C30 C 0.0962(3) 1.0371(4) 0.0874(2) 0.0921(14) Uani 1 1 d .
H30 H 0.1165 1.1102 0.0857 0.111 Uiso 1 1 calc R
C31 C 0.12299(18) 0.9214(3) 0.09567(17) 0.0699(10) Uani 1 1 d .
H31 H 0.1619 0.9169 0.0994 0.084 Uiso 1 1 calc R

loop_
_atom_site_aniso_label
_atom_site_aniso_U_11
_atom_site_aniso_U_22
_atom_site_aniso_U_33
_atom_site_aniso_U_23
_atom_site_aniso_U_13
_atom_site_aniso_U_12
Pd1 0.06255(16) 0.04099(14) 0.03485(13) 0.00078(10) 0.01596(10) 0.00148(11)
Cl1 0.1265(9) 0.0515(5) 0.0528(5) 0.0136(4) 0.0337(5) 0.0183(5)
N1 0.0548(15) 0.0438(14) 0.0429(13) 0.0004(11) 0.0165(12) 0.0043(12)
N2 0.091(2) 0.0641(19) 0.0626(18) 0.0223(15) 0.0382(17) 0.0222(17)
P1 0.0607(5) 0.0504(5) 0.0382(4) -0.0015(4) 0.0176(4) -0.0036(4)
S1 0.0898(7) 0.0425(4) 0.0564(5) 0.0056(4) 0.0393(5) 0.0075(4)
C1 0.076(2) 0.053(2) 0.056(2) 0.0012(16) 0.0204(18) 0.0126(18)
C2 0.086(3) 0.059(2) 0.074(2) -0.0092(19) 0.038(2) 0.015(2)
C3 0.094(3) 0.063(2) 0.068(2) -0.0095(19) 0.050(2) 0.001(2)
C4 0.084(3) 0.059(2) 0.058(2) 0.0009(17) 0.0383(19) -0.0010(19)
C5 0.0577(19) 0.0479(18) 0.0463(17) 0.0022(14) 0.0222(15) -0.0014(15)
C6 0.061(2) 0.0496(19) 0.0518(18) 0.0063(15) 0.0262(15) 0.0022(15)
C7 0.080(3) 0.083(3) 0.077(3) 0.029(2) 0.043(2) 0.018(2)
C8 0.100(3) 0.070(3) 0.105(4) 0.025(3) 0.025(3) -0.007(3)
C9 0.107(4) 0.063(3) 0.150(5) 0.034(3) 0.036(4) -0.006(3)
C10 0.093(4) 0.085(3) 0.140(5) 0.041(4) 0.061(4) 0.012(3)
C11 0.108(4) 0.116(4) 0.115(4) 0.064(4) 0.051(3) 0.044(3)
C12 0.123(4) 0.122(4) 0.082(3) 0.043(3) 0.047(3) 0.051(3)
C13 0.135(5) 0.086(4) 0.232(8) 0.070(4) 0.088(5) 0.036(3)
C14 0.066(2) 0.0436(17) 0.0363(15) -0.0016(13) 0.0190(14) -0.0048(15)
C15 0.069(2) 0.055(2) 0.0415(17) -0.0026(14) 0.0236(16) -0.0047(17)
C16 0.066(2) 0.075(2) 0.0472(19) 0.0094(18) 0.0183(17) -0.0047(19)
C17 0.084(3) 0.062(2) 0.0381(17) 0.0018(16) 0.0077(17) -0.022(2)
C18 0.116(3) 0.052(2) 0.0417(19) -0.0091(16) 0.014(2) -0.002(2)
C19 0.086(3) 0.059(2) 0.0481(19) -0.0079(16) 0.0199(18) 0.0081(19)
C20 0.063(2) 0.0565(19) 0.0506(18) -0.0040(16) 0.0216(16) -0.0090(17)
C21 0.088(3) 0.073(3) 0.059(2) 0.0000(19) 0.029(2) -0.017(2)
C22 0.118(4) 0.087(3) 0.083(3) 0.012(2) 0.049(3) -0.024(3)
C23 0.104(4) 0.074(3) 0.117(4) 0.001(3) 0.057(3) -0.024(3)
C24 0.107(4) 0.124(4) 0.091(3) -0.002(3) 0.017(3) -0.056(3)
C25 0.111(4) 0.133(4) 0.061(2) 0.006(3) 0.014(2) -0.062(3)
C26 0.068(2) 0.064(2) 0.0456(18) -0.0003(16) 0.0263(16) 0.0066(18)
C27 0.090(3) 0.100(4) 0.123(4) 0.036(3) 0.060(3) 0.020(3)
C28 0.114(5) 0.134(5) 0.199(7) 0.061(5) 0.098(5) 0.056(4)
C29 0.162(6) 0.096(4) 0.135(5) 0.024(4) 0.077(5) 0.061(4)
C30 0.132(4) 0.059(3) 0.081(3) -0.006(2) 0.030(3) 0.014(3)
C31 0.083(3) 0.058(2) 0.063(2) -0.0086(18) 0.0175(19) 0.003(2)

loop_
_atom_type_symbol
_atom_type_description
_atom_type_scat_dispersion_real
_atom_type_scat_dispersion_imag
_atom_type_scat_source
C C 0.0033 0.0016 'International Tables Vol C Tables 4.2.6.8 and 6.1.1.4'
H H 0.0000 0.0000 'International Tables Vol C Tables 4.2.6.8 and 6.1.1.4'
N N 0.0061 0.0033 'International Tables Vol C Tables 4.2.6.8 and 6.1.1.4'
P P 0.1023 0.0942 'International Tables Vol C Tables 4.2.6.8 and 6.1.1.4'
S S 0.1246 0.1234 'International Tables Vol C Tables 4.2.6.8 and 6.1.1.4'
Cl Cl 0.1484 0.1585 'International Tables Vol C Tables 4.2.6.8 and 6.1.1.4'
Pd Pd -0.9988 1.0072 'International Tables Vol C Tables 4.2.6.8 and 6.1.1.4'

loop_
_geom_angle_atom_site_label_1
_geom_angle_atom_site_label_2
_geom_angle_atom_site_label_3
_geom_angle
N1 Pd1 S1 84.66(7)
N1 Pd1 P1 176.51(7)
S1 Pd1 P1 92.73(3)
N1 Pd1 Cl1 93.20(7)
S1 Pd1 Cl1 175.45(4)
P1 Pd1 Cl1 89.56(3)
C5 N1 C1 117.9(3)
C5 N1 Pd1 118.8(2)
C1 N1 Pd1 123.3(2)
C6 N2 C7 125.9(3)
C20 P1 C26 106.03(16)
C20 P1 C14 106.03(14)
C26 P1 C14 102.92(15)
C20 P1 Pd1 112.31(11)
C26 P1 Pd1 116.56(10)
C14 P1 Pd1 112.05(11)
C6 S1 Pd1 100.63(11)
N1 C1 C2 122.8(3)
C3 C2 C1 118.8(3)
C2 C3 C4 119.4(3)
C3 C4 C5 119.8(3)
N1 C5 C4 121.2(3)
N1 C5 C6 117.9(3)
C4 C5 C6 120.9(3)
N2 C6 C5 116.0(3)
N2 C6 S1 126.9(3)
C5 C6 S1 117.2(2)
C12 C7 C8 116.9(4)
C12 C7 N2 117.8(4)
C8 C7 N2 124.9(4)
C9 C8 C7 120.4(5)
C10 C9 C8 122.9(6)
C9 C10 C11 116.6(5)
C9 C10 C13 123.1(6)
C11 C10 C13 120.3(6)
C10 C11 C12 122.4(5)
C7 C12 C11 120.7(5)
C15 C14 C19 118.9(3)
C15 C14 P1 120.8(2)
C19 C14 P1 120.3(3)
C14 C15 C16 120.5(3)
C17 C16 C15 120.1(4)
C18 C17 C16 119.9(3)
C17 C18 C19 120.7(3)
C18 C19 C14 119.8(4)
C21 C20 C25 117.5(3)
C21 C20 P1 123.3(3)
C25 C20 P1 119.2(3)
C20 C21 C22 120.8(4)
C23 C22 C21 120.6(4)
C24 C23 C22 119.3(4)
C23 C24 C25 120.3(4)
C20 C25 C24 121.5(4)
C27 C26 C31 118.3(4)
C27 C26 P1 123.2(3)
C31 C26 P1 118.5(3)
C26 C27 C28 119.8(5)
C29 C28 C27 120.2(5)
C28 C29 C30 121.4(5)
C29 C30 C31 118.5(5)
C30 C31 C26 121.8(4)

loop_
_geom_bond_atom_site_label_1
_geom_bond_atom_site_label_2
_geom_bond_distance
Pd1 N1 2.105(2)
Pd1 S1 2.2557(8)
Pd1 P1 2.2608(8)
Pd1 Cl1 2.3379(9)
N1 C5 1.345(4)
N1 C1 1.345(4)
N2 C6 1.269(4)
N2 C7 1.401(5)
P1 C20 1.818(3)
P1 C26 1.818(4)
P1 C14 1.820(3)
S1 C6 1.754(3)
C1 C2 1.379(5)
C2 C3 1.361(5)
C3 C4 1.364(5)
C4 C5 1.390(4)
C5 C6 1.484(4)
C7 C12 1.380(5)
C7 C8 1.392(6)
C8 C9 1.378(6)
C9 C10 1.357(7)
C10 C11 1.363(7)
C10 C13 1.520(7)
C11 C12 1.387(7)
C14 C15 1.373(4)
C14 C19 1.399(4)
C15 C16 1.389(5)
C16 C17 1.372(5)
C17 C18 1.364(5)
C18 C19 1.382(5)
C20 C21 1.356(5)
C20 C25 1.372(5)
C21 C22 1.389(5)
C22 C23 1.360(6)
C23 C24 1.338(6)
C24 C25 1.382(6)
C26 C27 1.371(5)
C26 C31 1.388(5)
C27 C28 1.399(7)
C28 C29 1.346(8)
C29 C30 1.368(7)
C30 C31 1.375(5)

loop_
_geom_torsion_atom_site_label_1
_geom_torsion_atom_site_label_2
_geom_torsion_atom_site_label_3
_geom_torsion_atom_site_label_4
_geom_torsion
S1 Pd1 N1 C5 -8.2(2)
P1 Pd1 N1 C5 -50.0(13)
Cl1 Pd1 N1 C5 167.8(2)
S1 Pd1 N1 C1 172.1(3)
P1 Pd1 N1 C1 130.3(11)
Cl1 Pd1 N1 C1 -11.9(3)
N1 Pd1 P1 C20 175.9(12)
S1 Pd1 P1 C20 134.27(13)
Cl1 Pd1 P1 C20 -41.80(13)
N1 Pd1 P1 C26 53.3(12)
S1 Pd1 P1 C26 11.67(14)
Cl1 Pd1 P1 C26 -164.39(14)
N1 Pd1 P1 C14 -64.9(12)
S1 Pd1 P1 C14 -106.51(11)
Cl1 Pd1 P1 C14 77.43(11)
N1 Pd1 S1 C6 7.35(13)
P1 Pd1 S1 C6 -174.98(12)
Cl1 Pd1 S1 C6 -54.8(5)
C5 N1 C1 C2 -1.9(5)
Pd1 N1 C1 C2 177.9(3)
N1 C1 C2 C3 -0.6(6)
C1 C2 C3 C4 1.9(6)
C2 C3 C4 C5 -0.8(6)
C1 N1 C5 C4 3.0(5)
Pd1 N1 C5 C4 -176.8(3)
C1 N1 C5 C6 -174.8(3)
Pd1 N1 C5 C6 5.4(4)
C3 C4 C5 N1 -1.7(5)
C3 C4 C5 C6 176.1(3)
C7 N2 C6 C5 -171.2(3)
C7 N2 C6 S1 8.7(6)
N1 C5 C6 N2 -177.8(3)
C4 C5 C6 N2 4.3(5)
N1 C5 C6 S1 2.2(4)
C4 C5 C6 S1 -175.6(3)
Pd1 S1 C6 N2 172.6(3)
Pd1 S1 C6 C5 -7.4(3)
C6 N2 C7 C12 -150.5(4)
C6 N2 C7 C8 37.5(6)
C12 C7 C8 C9 3.4(7)
N2 C7 C8 C9 175.4(4)
C7 C8 C9 C10 -0.3(8)
C8 C9 C10 C11 -2.7(8)
C8 C9 C10 C13 178.8(5)
C9 C10 C11 C12 2.6(8)
C13 C10 C11 C12 -178.8(5)
C8 C7 C12 C11 -3.5(7)
N2 C7 C12 C11 -176.1(4)
C10 C11 C12 C7 0.5(8)
C20 P1 C14 C15 98.2(3)
C26 P1 C14 C15 -150.6(3)
Pd1 P1 C14 C15 -24.6(3)
C20 P1 C14 C19 -81.6(3)
C26 P1 C14 C19 29.5(3)
Pd1 P1 C14 C19 155.5(2)
C19 C14 C15 C16 -0.5(5)
P1 C14 C15 C16 179.7(2)
C14 C15 C16 C17 -1.2(5)
C15 C16 C17 C18 2.2(5)
C16 C17 C18 C19 -1.4(6)
C17 C18 C19 C14 -0.4(6)
C15 C14 C19 C18 1.3(5)
P1 C14 C19 C18 -178.9(3)
C26 P1 C20 C21 -99.7(3)
C14 P1 C20 C21 9.3(4)
Pd1 P1 C20 C21 132.0(3)
C26 P1 C20 C25 82.2(4)
C14 P1 C20 C25 -168.9(4)
Pd1 P1 C20 C25 -46.2(4)
C25 C20 C21 C22 -1.0(6)
P1 C20 C21 C22 -179.2(3)
C20 C21 C22 C23 -0.4(7)
C21 C22 C23 C24 0.7(8)
C22 C23 C24 C25 0.5(9)
C21 C20 C25 C24 2.3(8)
P1 C20 C25 C24 -179.5(4)
C23 C24 C25 C20 -2.1(9)
C20 P1 C26 C27 -14.2(4)
C14 P1 C26 C27 -125.4(3)
Pd1 P1 C26 C27 111.6(3)
C20 P1 C26 C31 166.9(3)
C14 P1 C26 C31 55.8(3)
Pd1 P1 C26 C31 -67.3(3)
C31 C26 C27 C28 0.0(7)
P1 C26 C27 C28 -178.8(4)
C26 C27 C28 C29 -0.6(9)
C27 C28 C29 C30 0.8(10)
C28 C29 C30 C31 -0.3(9)
C29 C30 C31 C26 -0.3(7)
C27 C26 C31 C30 0.5(6)
P1 C26 C31 C30 179.4(3)
